data_4083526
loop_
_publ_author_name
'Namura, Kyo'
'Suzuki, Hiroharu'

_publ_section_title
;
 Synthesis, Structure, and Reactivity of Mixed-Ligand Dinuclear Ruthenium
 Polyhydrido Complexes Supported by
 1,4,7-Trimethyl-1,4,7-triazacyclononane and Bulky Phosphine Ligands
;
_journal_issue 12
_journal_name_full Organometallics
_journal_page_first 2968
_journal_paper_doi 10.1021/om500018j
_journal_volume 33
_journal_year 2014
_chemical_formula_sum 'C36 H82 F6 N3 O5 P3 Ru2'
_chemical_formula_weight 1046.10
_chemical_name_systematic
; 
 ? 
;
_space_group_IT_number 2
_symmetry_cell_setting triclinic
_symmetry_space_group_name_Hall '-P 1'
_symmetry_space_group_name_H-M 'P -1'
_atom_sites_solution_hydrogens geom
_atom_sites_solution_primary direct
_atom_sites_solution_secondary difmap
_audit_creation_method SHELXL-97
_cell_angle_alpha 87.6060(13)
_cell_angle_beta 81.6350(12)
_cell_angle_gamma 87.0010(13)
_cell_formula_units_Z 2
_cell_length_a 8.8866(4)
_cell_length_b 12.1110(6)
_cell_length_c 22.2591(9)
_cell_measurement_reflns_used 34554
_cell_measurement_temperature 123(2)
_cell_measurement_theta_max 27.48
_cell_measurement_theta_min 3.07
_cell_volume 2365.50(19)
_computing_cell_refinement PROCESS-AUTO
_computing_data_collection 'PROCESS-AUTO (Rigaku, 1998)'
_computing_data_reduction 'SHELXS-97 (Sheldrick, 1990)'
_computing_molecular_graphics 'ORTEX (P.McArdle, 1995)'
_computing_publication_material SHELXL-97
_computing_structure_refinement 'SHELXL-97 (Sheldrick, 1997)'
_computing_structure_solution SHELXS-97
_diffrn_ambient_temperature 123(2)
_diffrn_detector_area_resol_mean 10
_diffrn_measured_fraction_theta_full 0.994
_diffrn_measured_fraction_theta_max 0.994
_diffrn_measurement_device_type 'Rigaku R-AXIS RAPID Imaging Plate'
_diffrn_measurement_method \w
_diffrn_radiation_monochromator graphite
_diffrn_radiation_source 'Rigaku Rotating Anode Ultrax18'
_diffrn_radiation_type MoK\a
_diffrn_radiation_wavelength 0.71069
_diffrn_reflns_av_R_equivalents 0.0367
_diffrn_reflns_av_sigmaI/netI 0.0361
_diffrn_reflns_limit_h_max 11
_diffrn_reflns_limit_h_min -10
_diffrn_reflns_limit_k_max 15
_diffrn_reflns_limit_k_min -15
_diffrn_reflns_limit_l_max 28
_diffrn_reflns_limit_l_min -28
_diffrn_reflns_number 34491
_diffrn_reflns_theta_full 27.48
_diffrn_reflns_theta_max 27.48
_diffrn_reflns_theta_min 3.07
_exptl_absorpt_coefficient_mu 0.804
_exptl_absorpt_correction_T_max 1.0000
_exptl_absorpt_correction_T_min 0.7000
_exptl_absorpt_correction_type empirical
_exptl_crystal_colour red
_exptl_crystal_density_diffrn 1.469
_exptl_crystal_density_meas ?
_exptl_crystal_density_method 'not measured'
_exptl_crystal_description platelet
_exptl_crystal_F_000 1092
_exptl_crystal_size_max 0.450
_exptl_crystal_size_mid 0.270
_exptl_crystal_size_min 0.100
_refine_diff_density_max 2.478
_refine_diff_density_min -1.450
_refine_diff_density_rms 0.123
_refine_ls_extinction_method none
_refine_ls_goodness_of_fit_ref 1.034
_refine_ls_hydrogen_treatment refall
_refine_ls_matrix_type full
_refine_ls_number_parameters 523
_refine_ls_number_reflns 10791
_refine_ls_number_restraints 0
_refine_ls_restrained_S_all 1.034
_refine_ls_R_factor_all 0.0554
_refine_ls_R_factor_gt 0.0481
_refine_ls_shift/su_max 0.001
_refine_ls_shift/su_mean 0.000
_refine_ls_structure_factor_coef Fsqd
_refine_ls_weighting_details 'calc w=1/[\s^2^(Fo^2^)+(0.0591P)^2^+8.8254P] where P=(Fo^2^+2Fc^2^)/3'
_refine_ls_weighting_scheme calc
_refine_ls_wR_factor_gt 0.1220
_refine_ls_wR_factor_ref 0.1276
_reflns_number_gt 9408
_reflns_number_total 10791
_reflns_threshold_expression >2sigma(I)
_cod_data_source_file om500018j_si_001.cif
_cod_data_source_block 9bPF6
_cod_depositor_comments
;
The following automatic conversions were performed:

'_symmetry_cell_setting' value 'Triclinic' changed to 'triclinic'
according to
/usr/data/users/saulius/crontab/automatic-downloads/rss-feeds/ACS/lib/dictionaries/cif_core.dic
dictionary named 'cif_core.dic' version 2.4.2 from
2011-04-26.

'_exptl_absorpt_correction_type' value 'Empirical'
changed to 'empirical' according to
/usr/data/users/saulius/crontab/automatic-downloads/rss-feeds/ACS/lib/dictionaries/cif_core.dic
dictionary named 'cif_core.dic' version 2.4.2 from 2011-04-26.

Automatic conversion script
Id: cif_fix_values 2281 2013-09-26 08:29:07Z andrius 

 Adding full bibliography for 4083517--4083527.cif.

The following automatic conversions were performed:

'_exptl_crystal_density_meas' value 'not measured' was changed to '?'
- the value is perceived as not measured.

Automatic conversion script
Id: cif_fix_values 3008 2015-01-20 13:52:24Z robertas 
;
_cod_original_cell_volume 2365.50(18)
_cod_original_sg_symbol_H-M P-1
_cod_database_code 4083526

loop_
_symmetry_equiv_pos_as_xyz
'x, y, z'
'-x, -y, -z'

loop_
_atom_site_label
_atom_site_type_symbol
_atom_site_fract_x
_atom_site_fract_y
_atom_site_fract_z
_atom_site_U_iso_or_equiv
_atom_site_adp_type
_atom_site_occupancy
_atom_site_symmetry_multiplicity
_atom_site_calc_flag
_atom_site_refinement_flags
_atom_site_disorder_assembly
_atom_site_disorder_group
Ru1 Ru 0.90478(3) 0.83807(2) 0.200506(12) 0.01774(8) Uani 1 1 d . . .
Ru2 Ru 0.85666(3) 0.74908(2) 0.310922(12) 0.01609(8) Uani 1 1 d . . .
P1 P 0.84841(10) 0.84236(7) 0.39743(4) 0.01852(18) Uani 1 1 d . . .
P2 P 0.76759(10) 0.57873(7) 0.33886(4) 0.01844(18) Uani 1 1 d . . .
P3 P 0.5000 1.0000 0.0000 0.0277(3) Uani 1 2 d S . .
P4 P 0.9957(2) 0.38801(16) 0.09704(9) 0.0256(4) Uani 0.50 1 d P A -1
F4 F 1.0104(10) 0.4361(7) 0.0299(4) 0.081(2) Uiso 0.50 1 d P A -1
F5 F 0.9876(11) 0.3375(8) 0.1641(4) 0.088(3) Uiso 0.50 1 d P A -1
F6 F 1.1264(8) 0.4683(6) 0.1102(3) 0.0574(16) Uiso 0.50 1 d P A -1
F7 F 0.8665(11) 0.3065(8) 0.0865(5) 0.074(3) Uiso 0.50 1 d P A -1
F8 F 1.1134(14) 0.2940(10) 0.0779(6) 0.101(4) Uiso 0.50 1 d P A -1
F9 F 0.8824(11) 0.4768(7) 0.1208(4) 0.079(2) Uiso 0.50 1 d P A -1
O4 O 0.8633(10) 0.3315(8) 0.0684(4) 0.050(2) Uiso 0.50 1 d P A -1
O5 O 1.0945(12) 0.3938(9) 0.1321(5) 0.076(3) Uiso 0.50 1 d P A -1
C35 C 0.9987(7) 0.2691(5) 0.0654(3) 0.0119(11) Uiso 0.50 1 d P A -1
C36 C 1.1289(14) 0.3303(11) 0.0698(6) 0.042(3) Uiso 0.50 1 d P A -1
C37 C 0.9566(8) 0.4609(6) 0.1364(3) 0.0172(13) Uiso 0.50 1 d P A -1
C38 C 0.8290(10) 0.3969(7) 0.1276(4) 0.0340(18) Uiso 0.50 1 d P A -1
F1 F 0.5053(3) 0.9440(3) 0.06593(13) 0.0510(8) Uani 1 1 d . . .
F2 F 0.6400(3) 1.0719(3) 0.00837(15) 0.0537(8) Uani 1 1 d . . .
F3 F 0.3825(4) 1.0937(3) 0.02858(15) 0.0600(9) Uani 1 1 d . . .
O1 O 0.5681(3) 0.8813(3) 0.22601(15) 0.0348(7) Uani 1 1 d . . .
N1 N 0.9022(4) 0.8008(3) 0.10665(14) 0.0267(7) Uani 1 1 d . . .
N2 N 0.9451(4) 0.9999(3) 0.15990(15) 0.0267(7) Uani 1 1 d . . .
N3 N 1.1502(4) 0.8167(3) 0.17166(14) 0.0244(7) Uani 1 1 d . . .
C1 C 0.6983(4) 0.8632(3) 0.21863(17) 0.0234(7) Uani 1 1 d . . .
C2 C 0.9090(5) 0.9049(4) 0.06732(19) 0.0346(10) Uani 1 1 d . . .
H2A H 0.8392 0.9009 0.0367 0.041 Uiso 1 1 calc R . .
H2B H 1.0136 0.9116 0.0454 0.041 Uiso 1 1 calc R . .
C3 C 0.8649(5) 1.0057(3) 0.10494(19) 0.0327(9) Uani 1 1 d . . .
H3A H 0.8924 1.0734 0.0801 0.039 Uiso 1 1 calc R . .
H3B H 0.7533 1.0096 0.1178 0.039 Uiso 1 1 calc R . .
C4 C 1.1136(5) 1.0142(4) 0.1420(2) 0.0334(9) Uani 1 1 d . . .
H4A H 1.1384 1.0897 0.1515 0.040 Uiso 1 1 calc R . .
H4B H 1.1408 1.0057 0.0976 0.040 Uiso 1 1 calc R . .
C5 C 1.2057(5) 0.9297(3) 0.17540(19) 0.0294(8) Uani 1 1 d . . .
H5A H 1.3142 0.9308 0.1574 0.035 Uiso 1 1 calc R . .
H5B H 1.1975 0.9491 0.2186 0.035 Uiso 1 1 calc R . .
C6 C 1.1804(5) 0.7785(4) 0.10707(18) 0.0344(9) Uani 1 1 d . . .
H6A H 1.2675 0.7237 0.1027 0.041 Uiso 1 1 calc R . .
H6B H 1.2071 0.8423 0.0790 0.041 Uiso 1 1 calc R . .
C7 C 1.0406(5) 0.7268(4) 0.09061(18) 0.0314(9) Uani 1 1 d . . .
H7A H 1.0552 0.7136 0.0465 0.038 Uiso 1 1 calc R . .
H7B H 1.0265 0.6545 0.1127 0.038 Uiso 1 1 calc R . .
C8 C 0.7670(5) 0.7396(4) 0.09665(19) 0.0343(9) Uani 1 1 d . . .
H8A H 0.6749 0.7879 0.1050 0.051 Uiso 1 1 calc R . .
H8B H 0.7579 0.6740 0.1240 0.051 Uiso 1 1 calc R . .
H8C H 0.7793 0.7168 0.0544 0.051 Uiso 1 1 calc R . .
C9 C 0.8821(5) 1.0895(3) 0.2013(2) 0.0351(10) Uani 1 1 d . . .
H9A H 0.9415 1.0907 0.2351 0.053 Uiso 1 1 calc R . .
H9B H 0.7757 1.0760 0.2173 0.053 Uiso 1 1 calc R . .
H9C H 0.8875 1.1608 0.1789 0.053 Uiso 1 1 calc R . .
C10 C 1.2330(5) 0.7381(4) 0.20944(19) 0.0304(8) Uani 1 1 d . . .
H10A H 1.2017 0.6629 0.2049 0.046 Uiso 1 1 calc R . .
H10B H 1.2093 0.7578 0.2522 0.046 Uiso 1 1 calc R . .
H10C H 1.3428 0.7417 0.1962 0.046 Uiso 1 1 calc R . .
C11 C 0.7390(5) 0.8004(3) 0.47267(17) 0.0282(8) Uani 1 1 d . . .
H11 H 0.7640 0.7195 0.4782 0.034 Uiso 1 1 calc R . .
C12 C 0.7747(7) 0.8530(4) 0.5299(2) 0.0445(12) Uani 1 1 d . . .
H12A H 0.8814 0.8356 0.5345 0.067 Uiso 1 1 calc R . .
H12B H 0.7085 0.8237 0.5654 0.067 Uiso 1 1 calc R . .
H12C H 0.7571 0.9334 0.5263 0.067 Uiso 1 1 calc R . .
C13 C 0.5685(5) 0.8100(4) 0.4702(2) 0.0370(10) Uani 1 1 d . . .
H13A H 0.5480 0.7825 0.4316 0.055 Uiso 1 1 calc R . .
H13B H 0.5325 0.8876 0.4737 0.055 Uiso 1 1 calc R . .
H13C H 0.5152 0.7659 0.5039 0.055 Uiso 1 1 calc R . .
C14 C 0.7842(5) 0.9893(3) 0.38072(18) 0.0279(8) Uani 1 1 d . . .
H14 H 0.8571 1.0133 0.3446 0.034 Uiso 1 1 calc R . .
C15 C 0.7947(6) 1.0756(4) 0.4278(2) 0.0394(10) Uani 1 1 d . . .
H15A H 0.8949 1.0678 0.4413 0.059 Uiso 1 1 calc R . .
H15B H 0.7152 1.0644 0.4626 0.059 Uiso 1 1 calc R . .
H15C H 0.7806 1.1498 0.4096 0.059 Uiso 1 1 calc R . .
C16 C 0.6290(6) 1.0003(4) 0.3591(2) 0.0411(11) Uani 1 1 d . . .
H16A H 0.6161 0.9364 0.3350 0.062 Uiso 1 1 calc R . .
H16B H 0.6222 1.0683 0.3340 0.062 Uiso 1 1 calc R . .
H16C H 0.5489 1.0031 0.3943 0.062 Uiso 1 1 calc R . .
C17 C 1.0389(4) 0.8646(3) 0.41978(18) 0.0255(8) Uani 1 1 d . . .
H17 H 1.0223 0.9163 0.4543 0.031 Uiso 1 1 calc R . .
C18 C 1.1126(5) 0.7568(4) 0.4428(2) 0.0359(10) Uani 1 1 d . . .
H18A H 1.0432 0.7239 0.4762 0.054 Uiso 1 1 calc R . .
H18B H 1.2081 0.7725 0.4572 0.054 Uiso 1 1 calc R . .
H18C H 1.1337 0.7050 0.4096 0.054 Uiso 1 1 calc R . .
C19 C 1.1472(5) 0.9185(4) 0.3689(2) 0.0344(9) Uani 1 1 d . . .
H19A H 1.1074 0.9933 0.3597 0.052 Uiso 1 1 calc R . .
H19B H 1.1565 0.8742 0.3326 0.052 Uiso 1 1 calc R . .
H19C H 1.2476 0.9226 0.3819 0.052 Uiso 1 1 calc R . .
C20 C 0.7198(5) 0.5282(3) 0.41966(17) 0.0251(8) Uani 1 1 d . . .
H20 H 0.6636 0.5919 0.4414 0.030 Uiso 1 1 calc R . .
C21 C 0.6158(6) 0.4304(4) 0.4342(2) 0.0355(10) Uani 1 1 d . . .
H21A H 0.5177 0.4489 0.4201 0.053 Uiso 1 1 calc R . .
H21B H 0.5992 0.4151 0.4782 0.053 Uiso 1 1 calc R . .
H21C H 0.6639 0.3649 0.4137 0.053 Uiso 1 1 calc R . .
C22 C 0.8639(6) 0.5065(4) 0.4496(2) 0.0361(10) Uani 1 1 d . . .
H22A H 0.9352 0.5648 0.4365 0.054 Uiso 1 1 calc R . .
H22B H 0.9118 0.4345 0.4376 0.054 Uiso 1 1 calc R . .
H22C H 0.8367 0.5065 0.4939 0.054 Uiso 1 1 calc R . .
C23 C 0.5855(5) 0.5553(3) 0.31026(18) 0.0269(8) Uani 1 1 d . . .
H23 H 0.5572 0.4779 0.3225 0.032 Uiso 1 1 calc R . .
C24 C 0.5967(5) 0.5671(4) 0.24126(19) 0.0333(9) Uani 1 1 d . . .
H24A H 0.6688 0.5101 0.2226 0.050 Uiso 1 1 calc R . .
H24B H 0.6323 0.6404 0.2276 0.050 Uiso 1 1 calc R . .
H24C H 0.4962 0.5583 0.2293 0.050 Uiso 1 1 calc R . .
C25 C 0.4585(5) 0.6331(4) 0.3398(2) 0.0387(10) Uani 1 1 d . . .
H25A H 0.4449 0.6199 0.3839 0.058 Uiso 1 1 calc R . .
H25B H 0.3635 0.6194 0.3244 0.058 Uiso 1 1 calc R . .
H25C H 0.4852 0.7099 0.3300 0.058 Uiso 1 1 calc R . .
C26 C 0.8989(5) 0.4704(3) 0.29820(19) 0.0298(9) Uani 1 1 d . . .
H26 H 0.8978 0.4890 0.2541 0.036 Uiso 1 1 calc R . .
C27 C 1.0647(6) 0.4758(4) 0.3069(3) 0.0492(13) Uani 1 1 d . . .
H27A H 1.0943 0.5528 0.3025 0.074 Uiso 1 1 calc R . .
H27B H 1.1287 0.4316 0.2763 0.074 Uiso 1 1 calc R . .
H27C H 1.0779 0.4464 0.3476 0.074 Uiso 1 1 calc R . .
C28 C 0.8527(7) 0.3506(4) 0.3063(2) 0.0501(14) Uani 1 1 d . . .
H28A H 0.7464 0.3465 0.2998 0.075 Uiso 1 1 calc R . .
H28B H 0.8637 0.3231 0.3476 0.075 Uiso 1 1 calc R . .
H28C H 0.9183 0.3052 0.2768 0.075 Uiso 1 1 calc R . .
H1 H 0.966(6) 0.867(5) 0.265(3) 0.050(15) Uiso 1 1 d . . .
H2 H 0.895(6) 0.717(4) 0.232(2) 0.035(13) Uiso 1 1 d . . .
H3 H 1.002(6) 0.698(4) 0.331(2) 0.037(13) Uiso 1 1 d . . .
O2 O 0.5466(6) 0.2637(5) 0.2505(3) 0.0893(17) Uani 1 1 d . . .
O3 O 0.2791(6) 0.1854(5) 0.2202(3) 0.0853(16) Uani 1 1 d . . .
O6 O 0.535(2) 0.3971(9) 0.0065(4) 0.314(11) Uani 1 1 d . . .
C29 C 0.485(2) 0.2900(12) 0.1918(4) 0.218(10) Uani 1 1 d . . .
H29A H 0.5679 0.3077 0.1588 0.262 Uiso 1 1 calc R . .
H29B H 0.4103 0.3540 0.1963 0.262 Uiso 1 1 calc R . .
C30 C 0.4081(10) 0.1877(10) 0.1779(4) 0.115(4) Uani 1 1 d . . .
H30A H 0.3818 0.1927 0.1362 0.138 Uiso 1 1 calc R . .
H30B H 0.4749 0.1207 0.1823 0.138 Uiso 1 1 calc R . .
C31 C 0.3244(13) 0.1696(8) 0.2780(4) 0.114(4) Uani 1 1 d . . .
H31A H 0.3872 0.0998 0.2794 0.137 Uiso 1 1 calc R . .
H31B H 0.2332 0.1630 0.3090 0.137 Uiso 1 1 calc R . .
C32 C 0.4093(7) 0.2588(5) 0.2918(3) 0.0546(14) Uani 1 1 d . . .
H32A H 0.4330 0.2485 0.3338 0.066 Uiso 1 1 calc R . .
H32B H 0.3483 0.3291 0.2891 0.066 Uiso 1 1 calc R . .
C33 C 0.5422(7) 0.4614(7) 0.0533(2) 0.073(2) Uani 1 1 d . . .
H33A H 0.6448 0.4913 0.0497 0.087 Uiso 1 1 calc R . .
H33B H 0.5237 0.4175 0.0919 0.087 Uiso 1 1 calc R . .
C34 C 0.4365(11) 0.5448(5) 0.0530(2) 0.081(3) Uani 1 1 d . . .
H34A H 0.4441 0.5959 0.0859 0.097 Uiso 1 1 calc R . .
H34B H 0.3332 0.5156 0.0593 0.097 Uiso 1 1 calc R . .

loop_
_atom_site_aniso_label
_atom_site_aniso_U_11
_atom_site_aniso_U_22
_atom_site_aniso_U_33
_atom_site_aniso_U_23
_atom_site_aniso_U_13
_atom_site_aniso_U_12
Ru1 0.02124(15) 0.01658(14) 0.01638(14) 0.00251(10) -0.00513(11) -0.00576(10)
Ru2 0.01936(14) 0.01428(14) 0.01512(14) 0.00062(9) -0.00367(10) -0.00303(10)
P1 0.0206(4) 0.0180(4) 0.0173(4) -0.0018(3) -0.0026(3) -0.0027(3)
P2 0.0220(4) 0.0142(4) 0.0190(4) 0.0005(3) -0.0024(3) -0.0016(3)
P3 0.0217(7) 0.0366(8) 0.0236(7) 0.0066(6) -0.0011(5) -0.0009(6)
P4 0.0306(10) 0.0193(9) 0.0261(10) 0.0003(7) -0.0015(8) -0.0020(7)
F1 0.0363(15) 0.083(2) 0.0322(14) 0.0256(14) -0.0047(12) -0.0066(14)
F2 0.0450(17) 0.062(2) 0.0585(19) 0.0178(15) -0.0217(15) -0.0230(14)
F3 0.0503(18) 0.073(2) 0.0545(19) -0.0149(16) -0.0076(15) 0.0266(16)
O1 0.0242(15) 0.0362(16) 0.0457(18) -0.0009(13) -0.0108(13) -0.0001(12)
N1 0.0319(18) 0.0310(17) 0.0188(15) 0.0032(12) -0.0073(13) -0.0098(14)
N2 0.0355(18) 0.0209(15) 0.0258(16) 0.0070(12) -0.0103(14) -0.0103(13)
N3 0.0231(15) 0.0337(17) 0.0164(14) 0.0002(12) -0.0010(12) -0.0081(13)
C1 0.0278(19) 0.0192(17) 0.0243(18) 0.0010(13) -0.0069(15) -0.0046(14)
C2 0.045(3) 0.038(2) 0.0231(19) 0.0101(17) -0.0128(18) -0.0149(19)
C3 0.040(2) 0.030(2) 0.031(2) 0.0155(16) -0.0180(18) -0.0116(17)
C4 0.037(2) 0.036(2) 0.030(2) 0.0110(17) -0.0084(18) -0.0190(18)
C5 0.0266(19) 0.036(2) 0.0271(19) 0.0040(16) -0.0048(16) -0.0138(16)
C6 0.036(2) 0.046(3) 0.0208(19) -0.0033(17) 0.0011(17) -0.0074(19)
C7 0.038(2) 0.036(2) 0.0201(18) -0.0051(16) -0.0018(17) -0.0036(17)
C8 0.041(2) 0.040(2) 0.026(2) 0.0004(17) -0.0144(18) -0.0146(19)
C9 0.046(3) 0.0180(18) 0.043(2) 0.0055(16) -0.014(2) -0.0072(17)
C10 0.0254(19) 0.036(2) 0.029(2) 0.0014(16) -0.0045(16) 0.0021(16)
C11 0.037(2) 0.0266(19) 0.0200(18) -0.0037(14) 0.0031(16) -0.0082(16)
C12 0.064(3) 0.048(3) 0.021(2) -0.0061(18) 0.003(2) -0.020(2)
C13 0.033(2) 0.034(2) 0.041(2) -0.0062(18) 0.0103(19) -0.0065(17)
C14 0.035(2) 0.0210(18) 0.0270(19) -0.0035(14) -0.0034(17) 0.0010(15)
C15 0.049(3) 0.024(2) 0.046(3) -0.0114(18) -0.007(2) 0.0019(18)
C16 0.042(3) 0.036(2) 0.047(3) -0.006(2) -0.015(2) 0.013(2)
C17 0.0256(19) 0.0287(19) 0.0240(18) -0.0051(14) -0.0069(15) -0.0042(15)
C18 0.032(2) 0.040(2) 0.040(2) -0.0051(19) -0.0208(19) 0.0004(18)
C19 0.028(2) 0.045(2) 0.031(2) -0.0080(18) -0.0018(17) -0.0156(18)
C20 0.035(2) 0.0190(17) 0.0203(17) 0.0021(13) -0.0009(15) -0.0053(15)
C21 0.049(3) 0.027(2) 0.029(2) 0.0032(16) 0.0029(19) -0.0132(18)
C22 0.049(3) 0.032(2) 0.029(2) 0.0075(17) -0.0147(19) -0.0014(19)
C23 0.0277(19) 0.0250(19) 0.030(2) 0.0007(15) -0.0088(16) -0.0099(15)
C24 0.040(2) 0.034(2) 0.030(2) -0.0005(17) -0.0144(18) -0.0140(18)
C25 0.023(2) 0.052(3) 0.042(3) -0.002(2) -0.0069(19) -0.0044(18)
C26 0.042(2) 0.0175(17) 0.0271(19) 0.0006(14) 0.0031(17) 0.0050(16)
C27 0.036(3) 0.043(3) 0.063(3) 0.006(2) 0.005(2) 0.019(2)
C28 0.079(4) 0.018(2) 0.046(3) -0.0038(18) 0.015(3) 0.001(2)
O2 0.054(3) 0.101(4) 0.116(5) -0.037(3) -0.005(3) -0.031(3)
O3 0.072(3) 0.085(4) 0.112(4) 0.006(3) -0.052(3) -0.027(3)
O6 0.65(3) 0.170(9) 0.079(5) -0.005(6) -0.005(10) 0.219(15)
C29 0.42(2) 0.207(13) 0.040(4) 0.000(6) -0.001(8) -0.251(16)
C30 0.079(6) 0.183(10) 0.096(6) -0.104(7) -0.038(5) 0.022(6)
C31 0.174(10) 0.089(6) 0.102(6) 0.043(5) -0.081(7) -0.084(6)
C32 0.065(4) 0.046(3) 0.051(3) 0.002(2) -0.006(3) 0.013(3)
C33 0.036(3) 0.149(7) 0.028(3) 0.008(3) -0.006(2) 0.022(4)
C34 0.155(8) 0.052(3) 0.025(2) -0.008(2) 0.006(3) 0.045(4)

loop_
_atom_type_symbol
_atom_type_description
_atom_type_scat_dispersion_real
_atom_type_scat_dispersion_imag
_atom_type_scat_source
C C 0.0033 0.0016 'International Tables Vol C Tables 4.2.6.8 and 6.1.1.4'
H H 0.0000 0.0000 'International Tables Vol C Tables 4.2.6.8 and 6.1.1.4'
N N 0.0061 0.0033 'International Tables Vol C Tables 4.2.6.8 and 6.1.1.4'
Ru Ru -1.2594 0.8363 'International Tables Vol C Tables 4.2.6.8 and 6.1.1.4'
P P 0.1023 0.0942 'International Tables Vol C Tables 4.2.6.8 and 6.1.1.4'
F F 0.0171 0.0103 'International Tables Vol C Tables 4.2.6.8 and 6.1.1.4'
O O 0.0106 0.0060 'International Tables Vol C Tables 4.2.6.8 and 6.1.1.4'

loop_
_geom_angle_atom_site_label_1
_geom_angle_atom_site_label_2
_geom_angle_atom_site_label_3
_geom_angle
_geom_angle_site_symmetry_1
_geom_angle_site_symmetry_3
C1 Ru1 N2 94.72(15) . .
C1 Ru1 N1 95.41(15) . .
N2 Ru1 N1 81.03(13) . .
C1 Ru1 N3 175.04(14) . .
N2 Ru1 N3 81.30(13) . .
N1 Ru1 N3 81.09(12) . .
C1 Ru1 Ru2 79.52(12) . .
N2 Ru1 Ru2 136.92(9) . .
N1 Ru1 Ru2 141.75(9) . .
N3 Ru1 Ru2 105.41(8) . .
P1 Ru2 P2 106.67(3) . .
P1 Ru2 Ru1 124.97(3) . .
P2 Ru2 Ru1 127.20(3) . .
C17 P1 C11 100.83(18) . .
C17 P1 C14 100.18(18) . .
C11 P1 C14 106.54(19) . .
C17 P1 Ru2 114.49(13) . .
C11 P1 Ru2 124.67(13) . .
C14 P1 Ru2 107.32(13) . .
C23 P2 C20 100.17(18) . .
C23 P2 C26 101.44(19) . .
C20 P2 C26 107.23(18) . .
C23 P2 Ru2 112.62(13) . .
C20 P2 Ru2 123.80(12) . .
C26 P2 Ru2 109.13(13) . .
F3 P3 F3 180.0(2) . 2_675
F3 P3 F2 88.94(19) . 2_675
F3 P3 F2 91.06(19) 2_675 2_675
F3 P3 F2 91.06(19) . .
F3 P3 F2 88.94(19) 2_675 .
F2 P3 F2 180.0(2) 2_675 .
F3 P3 F1 89.74(17) . 2_675
F3 P3 F1 90.26(17) 2_675 2_675
F2 P3 F1 89.68(16) 2_675 2_675
F2 P3 F1 90.32(16) . 2_675
F3 P3 F1 90.26(17) . .
F3 P3 F1 89.74(17) 2_675 .
F2 P3 F1 90.32(16) 2_675 .
F2 P3 F1 89.68(16) . .
F1 P3 F1 180.0(2) 2_675 .
O5 P4 C37 68.6(6) . .
O5 P4 C36 73.0(7) . .
C37 P4 C36 139.2(6) . .
O5 P4 F9 101.0(6) . .
C37 P4 F9 32.4(4) . .
C36 P4 F9 163.5(7) . .
O5 P4 F8 75.6(7) . .
C37 P4 F8 143.9(6) . .
C36 P4 F8 18.4(7) . .
F9 P4 F8 175.4(6) . .
O5 P4 C38 115.5(6) . .
C37 P4 C38 61.2(5) . .
C36 P4 C38 154.1(6) . .
F9 P4 C38 42.3(4) . .
F8 P4 C38 136.3(6) . .
O5 P4 F4 125.3(6) . .
C37 P4 F4 113.3(5) . .
C36 P4 F4 78.4(6) . .
F9 P4 F4 93.6(5) . .
F8 P4 F4 90.9(6) . .
C38 P4 F4 110.5(5) . .
O5 P4 F5 53.2(6) . .
C37 P4 F5 68.1(5) . .
C36 P4 F5 99.3(6) . .
F9 P4 F5 88.5(5) . .
F8 P4 F5 87.0(6) . .
C38 P4 F5 71.7(5) . .
F4 P4 F5 177.7(5) . .
O5 P4 F7 138.0(6) . .
C37 P4 F7 116.1(5) . .
C36 P4 F7 101.6(6) . .
F9 P4 F7 93.1(5) . .
F8 P4 F7 87.6(6) . .
C38 P4 F7 55.0(5) . .
F4 P4 F7 92.6(5) . .
F5 P4 F7 88.3(5) . .
O5 P4 O4 155.5(6) . .
C37 P4 O4 118.1(5) . .
C36 P4 O4 102.6(6) . .
F9 P4 O4 89.1(5) . .
F8 P4 O4 93.0(6) . .
C38 P4 O4 58.9(5) . .
F4 P4 O4 75.6(5) . .
F5 P4 O4 105.5(5) . .
F7 P4 O4 17.8(4) . .
O5 P4 F6 40.0(5) . .
C37 P4 F6 63.2(4) . .
C36 P4 F6 78.6(6) . .
F9 P4 F6 87.0(4) . .
F8 P4 F6 92.1(5) . .
C38 P4 F6 124.3(4) . .
F4 P4 F6 89.5(4) . .
F5 P4 F6 89.6(4) . .
F7 P4 F6 177.9(5) . .
O4 P4 F6 164.3(5) . .
O5 P4 C35 113.8(5) . .
C37 P4 C35 157.6(4) . .
C36 P4 C35 55.3(6) . .
F9 P4 C35 138.9(4) . .
F8 P4 C35 42.6(5) . .
C38 P4 C35 100.4(4) . .
F4 P4 C35 84.1(4) . .
F5 P4 C35 95.0(4) . .
F7 P4 C35 46.2(4) . .
O4 P4 C35 50.5(4) . .
F6 P4 C35 133.9(4) . .
P4 F4 C36 47.1(4) . .
O5 F5 P4 50.8(6) . .
O5 F5 C37 57.3(7) . .
P4 F5 C37 46.8(4) . .
O5 F5 C38 97.2(8) . .
P4 F5 C38 53.0(4) . .
C37 F5 C38 49.2(5) . .
O5 F6 C37 63.7(7) . .
O5 F6 P4 51.3(7) . .
C37 F6 P4 47.3(3) . .
C35 F7 C38 126.8(9) . .
C35 F7 P4 67.9(5) . .
C38 F7 P4 60.3(5) . .
C35 F8 P4 72.8(7) . .
C35 F8 O5 113.4(10) . .
P4 F8 O5 45.1(5) . .
C37 F9 C38 98.4(11) . .
C37 F9 P4 58.3(8) . .
C38 F9 P4 71.1(7) . .
C35 O4 C38 112.0(8) . .
C35 O4 P4 65.3(5) . .
C38 O4 P4 58.2(5) . .
F6 O5 P4 88.7(9) . .
F6 O5 F5 147.8(12) . .
P4 O5 F5 76.0(7) . .
F6 O5 C37 75.5(8) . .
P4 O5 C37 55.9(5) . .
F5 O5 C37 72.4(7) . .
F6 O5 C36 91.4(10) . .
P4 O5 C36 57.8(6) . .
F5 O5 C36 103.5(9) . .
C37 O5 C36 112.4(8) . .
F6 O5 F8 107.6(10) . .
P4 O5 F8 59.4(6) . .
F5 O5 F8 88.9(8) . .
C37 O5 F8 115.1(8) . .
C36 O5 F8 16.2(6) . .
F8 C35 F7 127.6(9) . .
F8 C35 O4 128.4(9) . .
F7 C35 O4 21.0(6) . .
F8 C35 C36 18.2(8) . .
F7 C35 C36 120.6(8) . .
O4 C35 C36 114.9(7) . .
F8 C35 P4 64.5(7) . .
F7 C35 P4 65.8(5) . .
O4 C35 P4 64.2(5) . .
C36 C35 P4 54.8(5) . .
P4 C36 C35 69.9(6) . .
P4 C36 O5 49.2(5) . .
C35 C36 O5 106.9(9) . .
P4 C36 F4 54.5(5) . .
C35 C36 F4 79.2(7) . .
O5 C36 F4 92.2(8) . .
F9 C37 P4 89.3(9) . .
F9 C37 O5 144.7(11) . .
P4 C37 O5 55.5(5) . .
F9 C37 C38 48.4(8) . .
P4 C37 C38 68.6(5) . .
O5 C37 C38 111.3(7) . .
F9 C37 F6 129.7(10) . .
P4 C37 F6 69.5(4) . .
O5 C37 F6 40.8(5) . .
C38 C37 F6 138.0(7) . .
F9 C37 F5 121.4(10) . .
P4 C37 F5 65.1(5) . .
O5 C37 F5 50.2(6) . .
C38 C37 F5 73.0(6) . .
F6 C37 F5 91.0(6) . .
F9 C38 C37 33.1(6) . .
F9 C38 F7 123.4(10) . .
C37 C38 F7 114.8(8) . .
F9 C38 P4 66.6(7) . .
C37 C38 P4 50.3(4) . .
F7 C38 P4 64.7(5) . .
F9 C38 O4 109.7(9) . .
C37 C38 O4 111.4(7) . .
F7 C38 O4 18.7(5) . .
P4 C38 O4 62.9(5) . .
F9 C38 F5 91.0(8) . .
C37 C38 F5 57.8(5) . .
F7 C38 F5 84.3(7) . .
P4 C38 F5 55.3(4) . .
O4 C38 F5 97.3(7) . .
C8 N1 C7 107.9(3) . .
C8 N1 C2 108.9(3) . .
C7 N1 C2 111.2(3) . .
C8 N1 Ru1 113.6(2) . .
C7 N1 Ru1 104.5(2) . .
C2 N1 Ru1 110.6(2) . .
C9 N2 C3 109.4(3) . .
C9 N2 C4 108.6(3) . .
C3 N2 C4 110.8(3) . .
C9 N2 Ru1 112.3(2) . .
C3 N2 Ru1 105.2(2) . .
C4 N2 Ru1 110.6(2) . .
C10 N3 C5 109.3(3) . .
C10 N3 C6 107.8(3) . .
C5 N3 C6 110.8(3) . .
C10 N3 Ru1 115.7(2) . .
C5 N3 Ru1 103.5(2) . .
C6 N3 Ru1 109.8(2) . .
O1 C1 Ru1 175.4(3) . .
N1 C2 C3 111.1(3) . .
N2 C3 C2 110.2(3) . .
N2 C4 C5 110.8(3) . .
N3 C5 C4 110.8(3) . .
N3 C6 C7 110.3(3) . .
N1 C7 C6 110.6(3) . .
C13 C11 C12 110.2(4) . .
C13 C11 P1 110.6(3) . .
C12 C11 P1 118.7(3) . .
C16 C14 C15 110.1(4) . .
C16 C14 P1 113.6(3) . .
C15 C14 P1 118.4(3) . .
C19 C17 C18 110.1(4) . .
C19 C17 P1 112.9(3) . .
C18 C17 P1 111.7(3) . .
C22 C20 C21 109.6(3) . .
C22 C20 P2 111.2(3) . .
C21 C20 P2 119.1(3) . .
C25 C23 C24 109.8(4) . .
C25 C23 P2 110.5(3) . .
C24 C23 P2 113.4(3) . .
C27 C26 C28 109.2(4) . .
C27 C26 P2 114.6(3) . .
C28 C26 P2 117.7(3) . .
C32 O2 C29 100.6(8) . .
C30 O3 C31 108.0(7) . .
C33 O6 C34 113.6(11) . 2_665
O2 C29 C30 106.0(9) . .
O3 C30 C29 104.2(8) . .
O3 C31 C32 111.3(6) . .
C31 C32 O2 110.0(7) . .
O6 C33 C34 108.9(8) . .
C33 C34 O6 107.2(7) . 2_665

loop_
_geom_bond_atom_site_label_1
_geom_bond_atom_site_label_2
_geom_bond_distance
_geom_bond_site_symmetry_2
Ru1 C1 1.833(4) .
Ru1 N2 2.149(3) .
Ru1 N1 2.160(3) .
Ru1 N3 2.187(3) .
Ru1 Ru2 2.6280(4) .
Ru2 P1 2.2630(9) .
Ru2 P2 2.2782(9) .
P1 C17 1.868(4) .
P1 C11 1.875(4) .
P1 C14 1.879(4) .
P2 C23 1.862(4) .
P2 C20 1.871(4) .
P2 C26 1.880(4) .
P3 F3 1.589(3) .
P3 F3 1.589(3) 2_675
P3 F2 1.592(3) 2_675
P3 F2 1.592(3) .
P3 F1 1.597(3) 2_675
P3 F1 1.597(3) .
P4 O5 1.264(11) .
P4 C37 1.270(7) .
P4 C36 1.414(12) .
P4 F9 1.493(9) .
P4 F8 1.536(13) .
P4 C38 1.538(9) .
P4 F4 1.571(9) .
P4 F5 1.582(10) .
P4 F7 1.601(10) .
P4 O4 1.612(10) .
P4 F6 1.619(7) .
P4 C35 1.626(6) .
F4 C36 1.891(15) .
F5 O5 1.304(13) .
F5 C37 1.618(12) .
F5 C38 1.827(13) .
F6 O5 1.041(11) .
F6 C37 1.543(10) .
F7 C35 1.267(12) .
F7 C38 1.451(13) .
F8 C35 1.153(13) .
F8 O5 1.729(16) .
F9 C37 0.800(10) .
F9 C38 1.095(12) .
O4 C35 1.381(11) .
O4 C38 1.550(13) .
O5 C37 1.429(12) .
O5 C36 1.598(16) .
C35 C36 1.423(14) .
C37 C38 1.448(11) .
O1 C1 1.155(5) .
N1 C8 1.492(5) .
N1 C7 1.492(6) .
N1 C2 1.504(5) .
N2 C9 1.487(6) .
N2 C3 1.501(5) .
N2 C4 1.509(5) .
N3 C10 1.481(5) .
N3 C5 1.488(5) .
N3 C6 1.511(5) .
C2 C3 1.511(7) .
C4 C5 1.516(6) .
C6 C7 1.518(6) .
C11 C13 1.522(6) .
C11 C12 1.528(6) .
C14 C16 1.524(6) .
C14 C15 1.525(6) .
C17 C19 1.523(6) .
C17 C18 1.533(6) .
C20 C22 1.533(6) .
C20 C21 1.536(5) .
C23 C25 1.523(6) .
C23 C24 1.526(6) .
C26 C27 1.519(7) .
C26 C28 1.524(6) .
O2 C32 1.420(8) .
O2 C29 1.505(14) .
O3 C30 1.374(10) .
O3 C31 1.406(9) .
O6 C33 1.338(13) .
O6 C34 1.468(11) 2_665
C29 C30 1.507(12) .
C31 C32 1.417(9) .
C33 C34 1.343(9) .
C34 O6 1.468(11) 2_665

loop_
_geom_torsion_atom_site_label_1
_geom_torsion_atom_site_label_2
_geom_torsion_atom_site_label_3
_geom_torsion_atom_site_label_4
_geom_torsion
_geom_torsion_site_symmetry_1
_geom_torsion_site_symmetry_4
C1 Ru1 Ru2 P1 -85.90(12) . .
N2 Ru1 Ru2 P1 -0.23(14) . .
N1 Ru1 Ru2 P1 -171.33(15) . .
N3 Ru1 Ru2 P1 93.49(10) . .
C1 Ru1 Ru2 P2 80.12(12) . .
N2 Ru1 Ru2 P2 165.80(14) . .
N1 Ru1 Ru2 P2 -5.30(16) . .
N3 Ru1 Ru2 P2 -100.48(10) . .
P2 Ru2 P1 C17 109.11(14) . .
Ru1 Ru2 P1 C17 -82.47(14) . .
P2 Ru2 P1 C11 -15.36(18) . .
Ru1 Ru2 P1 C11 153.06(17) . .
P2 Ru2 P1 C14 -140.68(14) . .
Ru1 Ru2 P1 C14 27.74(15) . .
P1 Ru2 P2 C23 114.70(15) . .
Ru1 Ru2 P2 C23 -53.37(15) . .
P1 Ru2 P2 C20 -5.91(16) . .
Ru1 Ru2 P2 C20 -173.99(16) . .
P1 Ru2 P2 C26 -133.46(15) . .
Ru1 Ru2 P2 C26 58.46(15) . .
O5 P4 F4 C36 59.3(9) . .
C37 P4 F4 C36 138.9(7) . .
F9 P4 F4 C36 165.5(7) . .
F8 P4 F4 C36 -13.6(8) . .
C38 P4 F4 C36 -154.7(7) . .
F5 P4 F4 C36 13(13) . .
F7 P4 F4 C36 -101.3(6) . .
O4 P4 F4 C36 -106.4(6) . .
F6 P4 F4 C36 78.5(6) . .
C35 P4 F4 C36 -55.7(6) . .
C37 P4 F5 O5 -79.1(7) . .
C36 P4 F5 O5 60.5(9) . .
F9 P4 F5 O5 -105.0(8) . .
F8 P4 F5 O5 74.2(8) . .
C38 P4 F5 O5 -144.6(8) . .
F4 P4 F5 O5 48(13) . .
F7 P4 F5 O5 161.9(8) . .
O4 P4 F5 O5 166.4(7) . .
F6 P4 F5 O5 -17.9(7) . .
C35 P4 F5 O5 116.1(7) . .
O5 P4 F5 C37 79.1(7) . .
C36 P4 F5 C37 139.5(7) . .
F9 P4 F5 C37 -25.9(5) . .
F8 P4 F5 C37 153.3(6) . .
C38 P4 F5 C37 -65.5(5) . .
F4 P4 F5 C37 127(13) . .
F7 P4 F5 C37 -119.0(5) . .
O4 P4 F5 C37 -114.5(5) . .
F6 P4 F5 C37 61.1(4) . .
C35 P4 F5 C37 -164.8(5) . .
O5 P4 F5 C38 144.6(8) . .
C37 P4 F5 C38 65.5(5) . .
C36 P4 F5 C38 -155.0(7) . .
F9 P4 F5 C38 39.6(5) . .
F8 P4 F5 C38 -141.2(6) . .
F4 P4 F5 C38 -168(13) . .
F7 P4 F5 C38 -53.5(5) . .
O4 P4 F5 C38 -49.0(5) . .
F6 P4 F5 C38 126.6(5) . .
C35 P4 F5 C38 -99.3(4) . .
C37 P4 F6 O5 88.1(9) . .
C36 P4 F6 O5 -77.1(10) . .
F9 P4 F6 O5 111.0(9) . .
F8 P4 F6 O5 -64.4(9) . .
C38 P4 F6 O5 89.9(9) . .
F4 P4 F6 O5 -155.4(9) . .
F5 P4 F6 O5 22.6(9) . .
F7 P4 F6 O5 18(13) . .
O4 P4 F6 O5 -173.2(16) . .
C35 P4 F6 O5 -74.0(9) . .
O5 P4 F6 C37 -88.1(9) . .
C36 P4 F6 C37 -165.2(7) . .
F9 P4 F6 C37 22.9(5) . .
F8 P4 F6 C37 -152.5(6) . .
C38 P4 F6 C37 1.8(6) . .
F4 P4 F6 C37 116.5(5) . .
F5 P4 F6 C37 -65.5(5) . .
F7 P4 F6 C37 -70(12) . .
O4 P4 F6 C37 98.7(16) . .
C35 P4 F6 C37 -162.1(5) . .
O5 P4 F7 C35 -76.8(10) . .
C37 P4 F7 C35 -163.2(5) . .
C36 P4 F7 C35 0.6(7) . .
F9 P4 F7 C35 173.0(6) . .
F8 P4 F7 C35 -11.6(7) . .
C38 P4 F7 C35 -167.3(8) . .
F4 P4 F7 C35 79.3(6) . .
F5 P4 F7 C35 -98.6(6) . .
O4 P4 F7 C35 96(2) . .
F6 P4 F7 C35 -94(12) . .
O5 P4 F7 C38 90.5(10) . .
C37 P4 F7 C38 4.2(7) . .
C36 P4 F7 C38 167.9(7) . .
F9 P4 F7 C38 -19.6(6) . .
F8 P4 F7 C38 155.8(7) . .
F4 P4 F7 C38 -113.4(6) . .
F5 P4 F7 C38 68.7(6) . .
O4 P4 F7 C38 -97(2) . .
F6 P4 F7 C38 73(12) . .
C35 P4 F7 C38 167.3(8) . .
O5 P4 F8 C35 153.4(9) . .
C37 P4 F8 C35 145.9(8) . .
C36 P4 F8 C35 -127(3) . .
F9 P4 F8 C35 111(7) . .
C38 P4 F8 C35 41.4(11) . .
F4 P4 F8 C35 -80.3(7) . .
F5 P4 F8 C35 100.8(7) . .
F7 P4 F8 C35 12.3(7) . .
O4 P4 F8 C35 -4.6(7) . .
F6 P4 F8 C35 -169.8(6) . .
C37 P4 F8 O5 -7.5(11) . .
C36 P4 F8 O5 80(3) . .
F9 P4 F8 O5 -42(8) . .
C38 P4 F8 O5 -112.0(9) . .
F4 P4 F8 O5 126.3(6) . .
F5 P4 F8 O5 -52.7(6) . .
F7 P4 F8 O5 -141.1(7) . .
O4 P4 F8 O5 -158.1(6) . .
F6 P4 F8 O5 36.8(5) . .
C35 P4 F8 O5 -153.4(9) . .
O5 P4 F9 C37 -2.8(10) . .
C36 P4 F9 C37 -70(2) . .
F8 P4 F9 C37 39(8) . .
C38 P4 F9 C37 113.2(11) . .
F4 P4 F9 C37 -129.8(9) . .
F5 P4 F9 C37 49.2(9) . .
F7 P4 F9 C37 137.4(9) . .
O4 P4 F9 C37 154.7(9) . .
F6 P4 F9 C37 -40.5(9) . .
C35 P4 F9 C37 145.1(8) . .
O5 P4 F9 C38 -116.0(8) . .
C37 P4 F9 C38 -113.2(11) . .
C36 P4 F9 C38 177(2) . .
F8 P4 F9 C38 -75(8) . .
F4 P4 F9 C38 117.0(7) . .
F5 P4 F9 C38 -64.1(7) . .
F7 P4 F9 C38 24.2(8) . .
O4 P4 F9 C38 41.5(7) . .
F6 P4 F9 C38 -153.7(7) . .
C35 P4 F9 C38 31.8(10) . .
O5 P4 O4 C35 -56.7(15) . .
C37 P4 O4 C35 -156.8(5) . .
C36 P4 O4 C35 19.9(7) . .
F9 P4 O4 C35 -171.8(5) . .
F8 P4 O4 C35 4.1(6) . .
C38 P4 O4 C35 -140.4(7) . .
F4 P4 O4 C35 94.3(5) . .
F5 P4 O4 C35 -83.7(6) . .
F7 P4 O4 C35 -68.6(19) . .
F6 P4 O4 C35 112.8(15) . .
O5 P4 O4 C38 83.7(15) . .
C37 P4 O4 C38 -16.3(7) . .
C36 P4 O4 C38 160.3(7) . .
F9 P4 O4 C38 -31.4(5) . .
F8 P4 O4 C38 144.5(6) . .
F4 P4 O4 C38 -125.3(6) . .
F5 P4 O4 C38 56.8(6) . .
F7 P4 O4 C38 71.8(19) . .
F6 P4 O4 C38 -106.8(16) . .
C35 P4 O4 C38 140.4(7) . .
C37 F6 O5 P4 55.0(5) . .
C37 F6 O5 F5 -5.6(19) . .
P4 F6 O5 F5 -61(2) . .
P4 F6 O5 C37 -55.0(5) . .
C37 F6 O5 C36 112.8(8) . .
P4 F6 O5 C36 57.8(6) . .
C37 F6 O5 F8 112.2(9) . .
P4 F6 O5 F8 57.2(7) . .
C37 P4 O5 F6 -73.3(8) . .
C36 P4 O5 F6 92.5(9) . .
F9 P4 O5 F6 -71.7(8) . .
F8 P4 O5 F6 111.4(9) . .
C38 P4 O5 F6 -113.8(8) . .
F4 P4 O5 F6 30.7(11) . .
F5 P4 O5 F6 -151.4(11) . .
F7 P4 O5 F6 -179.0(7) . .
O4 P4 O5 F6 175.6(10) . .
C35 P4 O5 F6 130.8(7) . .
C37 P4 O5 F5 78.0(7) . .
C36 P4 O5 F5 -116.2(9) . .
F9 P4 O5 F5 79.6(7) . .
F8 P4 O5 F5 -97.2(8) . .
C38 P4 O5 F5 37.6(8) . .
F4 P4 O5 F5 -177.9(6) . .
F7 P4 O5 F5 -27.6(11) . .
O4 P4 O5 F5 -33.0(17) . .
F6 P4 O5 F5 151.4(11) . .
C35 P4 O5 F5 -77.9(7) . .
C36 P4 O5 C37 165.8(7) . .
F9 P4 O5 C37 1.6(6) . .
F8 P4 O5 C37 -175.2(7) . .
C38 P4 O5 C37 -40.5(6) . .
F4 P4 O5 C37 104.0(6) . .
F5 P4 O5 C37 -78.0(7) . .
F7 P4 O5 C37 -105.7(8) . .
O4 P4 O5 C37 -111.1(14) . .
F6 P4 O5 C37 73.3(8) . .
C35 P4 O5 C37 -155.9(4) . .
C37 P4 O5 C36 -165.8(7) . .
F9 P4 O5 C36 -164.2(7) . .
F8 P4 O5 C36 19.0(7) . .
C38 P4 O5 C36 153.7(7) . .
F4 P4 O5 C36 -61.8(8) . .
F5 P4 O5 C36 116.2(9) . .
F7 P4 O5 C36 88.5(10) . .
O4 P4 O5 C36 83.1(15) . .
F6 P4 O5 C36 -92.5(9) . .
C35 P4 O5 C36 38.3(7) . .
C37 P4 O5 F8 175.2(7) . .
C36 P4 O5 F8 -19.0(7) . .
F9 P4 O5 F8 176.8(6) . .
C38 P4 O5 F8 134.8(6) . .
F4 P4 O5 F8 -80.7(7) . .
F5 P4 O5 F8 97.2(8) . .
F7 P4 O5 F8 69.6(9) . .
O4 P4 O5 F8 64.2(15) . .
F6 P4 O5 F8 -111.4(9) . .
C35 P4 O5 F8 19.3(6) . .
P4 F5 O5 F6 64(2) . .
C37 F5 O5 F6 6(2) . .
C38 F5 O5 F6 36(2) . .
C37 F5 O5 P4 -58.2(5) . .
C38 F5 O5 P4 -27.8(6) . .
P4 F5 O5 C37 58.2(5) . .
C38 F5 O5 C37 30.4(6) . .
P4 F5 O5 C36 -51.4(6) . .
C37 F5 O5 C36 -109.6(9) . .
C38 F5 O5 C36 -79.2(8) . .
P4 F5 O5 F8 -58.6(6) . .
C37 F5 O5 F8 -116.8(8) . .
C38 F5 O5 F8 -86.5(7) . .
C35 F8 O5 F6 -105.3(12) . .
P4 F8 O5 F6 -77.5(9) . .
C35 F8 O5 P4 -27.7(9) . .
C35 F8 O5 F5 46.6(12) . .
P4 F8 O5 F5 74.3(7) . .
C35 F8 O5 C37 -23.4(14) . .
P4 F8 O5 C37 4.4(6) . .
C35 F8 O5 C36 -107(3) . .
P4 F8 O5 C36 -80(3) . .
P4 F8 C35 F7 -19.9(11) . .
O5 F8 C35 F7 0.3(16) . .
P4 F8 C35 O4 6.9(11) . .
O5 F8 C35 O4 27.1(15) . .
P4 F8 C35 C36 53(3) . .
O5 F8 C35 C36 74(3) . .
O5 F8 C35 P4 20.2(6) . .
C38 F7 C35 F8 6.0(17) . .
P4 F7 C35 F8 19.7(11) . .
C38 F7 C35 O4 -94(2) . .
P4 F7 C35 O4 -81(2) . .
C38 F7 C35 C36 -14.4(15) . .
P4 F7 C35 C36 -0.6(8) . .
C38 F7 C35 P4 -13.7(9) . .
C38 O4 C35 F8 -42.6(14) . .
P4 O4 C35 F8 -6.9(11) . .
C38 O4 C35 F7 53.7(19) . .
P4 O4 C35 F7 89(2) . .
C38 O4 C35 C36 -57.1(11) . .
P4 O4 C35 C36 -21.4(7) . .
C38 O4 C35 P4 -35.7(6) . .
O5 P4 C35 F8 -28.2(9) . .
C37 P4 C35 F8 -119.7(13) . .
C36 P4 C35 F8 17.9(10) . .
F9 P4 C35 F8 -173.5(9) . .
C38 P4 C35 F8 -152.3(8) . .
F4 P4 C35 F8 97.8(8) . .
F5 P4 C35 F8 -80.0(8) . .
F7 P4 C35 F8 -162.8(10) . .
O4 P4 C35 F8 174.0(9) . .
F6 P4 C35 F8 14.2(9) . .
O5 P4 C35 F7 134.6(8) . .
C37 P4 C35 F7 43.1(13) . .
C36 P4 C35 F7 -179.3(9) . .
F9 P4 C35 F7 -10.7(9) . .
F8 P4 C35 F7 162.8(10) . .
C38 P4 C35 F7 10.5(7) . .
F4 P4 C35 F7 -99.4(6) . .
F5 P4 C35 F7 82.8(7) . .
O4 P4 C35 F7 -23.2(6) . .
F6 P4 C35 F7 177.1(6) . .
O5 P4 C35 O4 157.7(7) . .
C37 P4 C35 O4 66.3(12) . .
C36 P4 C35 O4 -156.1(8) . .
F9 P4 C35 O4 12.5(8) . .
F8 P4 C35 O4 -174.0(9) . .
C38 P4 C35 O4 33.7(6) . .
F4 P4 C35 O4 -76.2(6) . .
F5 P4 C35 O4 106.0(6) . .
F7 P4 C35 O4 23.2(6) . .
F6 P4 C35 O4 -159.8(6) . .
O5 P4 C35 C36 -46.1(9) . .
C37 P4 C35 C36 -137.5(12) . .
F9 P4 C35 C36 168.7(8) . .
F8 P4 C35 C36 -17.9(10) . .
C38 P4 C35 C36 -170.2(7) . .
F4 P4 C35 C36 80.0(7) . .
F5 P4 C35 C36 -97.9(7) . .
F7 P4 C35 C36 179.3(9) . .
O4 P4 C35 C36 156.1(8) . .
F6 P4 C35 C36 -3.6(8) . .
O5 P4 C36 C35 136.4(8) . .
C37 P4 C36 C35 156.9(7) . .
F9 P4 C36 C35 -153(2) . .
F8 P4 C36 C35 41(2) . .
C38 P4 C36 C35 22.6(16) . .
F4 P4 C36 C35 -90.8(6) . .
F5 P4 C36 C35 89.7(6) . .
F7 P4 C36 C35 -0.5(7) . .
O4 P4 C36 C35 -18.6(7) . .
F6 P4 C36 C35 177.3(6) . .
C37 P4 C36 O5 20.5(11) . .
F9 P4 C36 O5 71(2) . .
F8 P4 C36 O5 -95(3) . .
C38 P4 C36 O5 -113.8(14) . .
F4 P4 C36 O5 132.8(7) . .
F5 P4 C36 O5 -46.7(7) . .
F7 P4 C36 O5 -136.9(7) . .
O4 P4 C36 O5 -155.0(7) . .
F6 P4 C36 O5 40.9(5) . .
C35 P4 C36 O5 -136.4(8) . .
O5 P4 C36 F4 -132.8(7) . .
C37 P4 C36 F4 -112.3(8) . .
F9 P4 C36 F4 -62(2) . .
F8 P4 C36 F4 132(3) . .
C38 P4 C36 F4 113.5(13) . .
F5 P4 C36 F4 -179.5(5) . .
F7 P4 C36 F4 90.3(5) . .
O4 P4 C36 F4 72.2(5) . .
F6 P4 C36 F4 -91.8(5) . .
C35 P4 C36 F4 90.8(6) . .
F8 C35 C36 P4 -118(3) . .
F7 C35 C36 P4 0.7(9) . .
O4 C35 C36 P4 23.7(8) . .
F8 C35 C36 O5 -85(3) . .
F7 C35 C36 O5 33.8(13) . .
O4 C35 C36 O5 56.7(11) . .
P4 C35 C36 O5 33.0(6) . .
F8 C35 C36 F4 -174(3) . .
F7 C35 C36 F4 -55.2(9) . .
O4 C35 C36 F4 -32.3(8) . .
P4 C35 C36 F4 -56.0(4) . .
F6 O5 C36 P4 -87.6(8) . .
F5 O5 C36 P4 63.6(8) . .
C37 O5 C36 P4 -12.7(7) . .
F8 O5 C36 P4 90(3) . .
F6 O5 C36 C35 -130.2(10) . .
P4 O5 C36 C35 -42.6(7) . .
F5 O5 C36 C35 21.0(12) . .
C37 O5 C36 C35 -55.3(12) . .
F8 O5 C36 C35 48(2) . .
F6 O5 C36 F4 -50.8(9) . .
P4 O5 C36 F4 36.7(5) . .
F5 O5 C36 F4 100.3(9) . .
C37 O5 C36 F4 24.0(10) . .
F8 O5 C36 F4 127(3) . .
P4 F4 C36 C35 73.0(6) . .
P4 F4 C36 O5 -33.8(5) . .
C38 F9 C37 P4 61.5(8) . .
C38 F9 C37 O5 66(2) . .
P4 F9 C37 O5 4.2(15) . .
P4 F9 C37 C38 -61.5(8) . .
C38 F9 C37 F6 123.7(11) . .
P4 F9 C37 F6 62.2(10) . .
C38 F9 C37 F5 1.5(14) . .
P4 F9 C37 F5 -60.0(8) . .
O5 P4 C37 F9 177.0(11) . .
C36 P4 C37 F9 156.0(11) . .
F8 P4 C37 F9 -175.1(10) . .
C38 P4 C37 F9 -44.9(9) . .
F4 P4 C37 F9 56.6(10) . .
F5 P4 C37 F9 -125.4(10) . .
F7 P4 C37 F9 -48.8(10) . .
O4 P4 C37 F9 -29.0(10) . .
F6 P4 C37 F9 133.4(10) . .
C35 P4 C37 F9 -82.2(14) . .
C36 P4 C37 O5 -21.0(11) . .
F9 P4 C37 O5 -177.0(11) . .
F8 P4 C37 O5 7.8(11) . .
C38 P4 C37 O5 138.0(7) . .
F4 P4 C37 O5 -120.5(7) . .
F5 P4 C37 O5 57.5(6) . .
F7 P4 C37 O5 134.1(7) . .
O4 P4 C37 O5 154.0(7) . .
F6 P4 C37 O5 -43.6(6) . .
C35 P4 C37 O5 100.8(12) . .
O5 P4 C37 C38 -138.0(7) . .
C36 P4 C37 C38 -159.1(9) . .
F9 P4 C37 C38 44.9(9) . .
F8 P4 C37 C38 -130.2(10) . .
F4 P4 C37 C38 101.5(6) . .
F5 P4 C37 C38 -80.5(6) . .
F7 P4 C37 C38 -3.9(7) . .
O4 P4 C37 C38 16.0(7) . .
F6 P4 C37 C38 178.3(6) . .
C35 P4 C37 C38 -37.3(12) . .
O5 P4 C37 F6 43.6(6) . .
C36 P4 C37 F6 22.6(10) . .
F9 P4 C37 F6 -133.4(10) . .
F8 P4 C37 F6 51.5(10) . .
C38 P4 C37 F6 -178.3(6) . .
F4 P4 C37 F6 -76.8(5) . .
F5 P4 C37 F6 101.2(5) . .
F7 P4 C37 F6 177.8(5) . .
O4 P4 C37 F6 -162.4(5) . .
C35 P4 C37 F6 144.4(10) . .
O5 P4 C37 F5 -57.5(6) . .
C36 P4 C37 F5 -78.6(10) . .
F9 P4 C37 F5 125.4(10) . .
F8 P4 C37 F5 -49.7(10) . .
C38 P4 C37 F5 80.5(6) . .
F4 P4 C37 F5 -178.0(6) . .
F7 P4 C37 F5 76.6(6) . .
O4 P4 C37 F5 96.4(6) . .
F6 P4 C37 F5 -101.2(5) . .
C35 P4 C37 F5 43.2(12) . .
F6 O5 C37 F9 93(2) . .
P4 O5 C37 F9 -5.1(19) . .
F5 O5 C37 F9 -89.8(19) . .
C36 O5 C37 F9 8(2) . .
F8 O5 C37 F9 -10(2) . .
F6 O5 C37 P4 98.4(8) . .
F5 O5 C37 P4 -84.7(7) . .
C36 O5 C37 P4 13.0(7) . .
F8 O5 C37 P4 -4.5(6) . .
F6 O5 C37 C38 140.3(8) . .
P4 O5 C37 C38 41.9(7) . .
F5 O5 C37 C38 -42.8(8) . .
C36 O5 C37 C38 54.9(11) . .
F8 O5 C37 C38 37.4(11) . .
P4 O5 C37 F6 -98.4(8) . .
F5 O5 C37 F6 176.8(11) . .
C36 O5 C37 F6 -85.4(10) . .
F8 O5 C37 F6 -102.9(11) . .
F6 O5 C37 F5 -176.8(11) . .
P4 O5 C37 F5 84.7(7) . .
C36 O5 C37 F5 97.7(10) . .
F8 O5 C37 F5 80.2(9) . .
O5 F6 C37 F9 -131.3(15) . .
P4 F6 C37 F9 -70.9(13) . .
O5 F6 C37 P4 -60.5(7) . .
P4 F6 C37 O5 60.5(7) . .
O5 F6 C37 C38 -62.8(12) . .
P4 F6 C37 C38 -2.3(8) . .
O5 F6 C37 F5 2.4(8) . .
P4 F6 C37 F5 62.9(4) . .
O5 F5 C37 F9 137.4(13) . .
P4 F5 C37 F9 72.6(11) . .
C38 F5 C37 F9 -1.2(11) . .
O5 F5 C37 P4 64.7(7) . .
C38 F5 C37 P4 -73.8(5) . .
P4 F5 C37 O5 -64.7(7) . .
C38 F5 C37 O5 -138.5(8) . .
O5 F5 C37 C38 138.5(8) . .
P4 F5 C37 C38 73.8(5) . .
O5 F5 C37 F6 -2.1(7) . .
P4 F5 C37 F6 -66.8(4) . .
C38 F5 C37 F6 -140.6(6) . .
P4 F9 C38 C37 52.2(9) . .
C37 F9 C38 F7 -84.9(14) . .
P4 F9 C38 F7 -32.7(10) . .
C37 F9 C38 P4 -52.2(9) . .
C37 F9 C38 O4 -99.2(11) . .
P4 F9 C38 O4 -47.0(7) . .
C37 F9 C38 F5 -1.1(10) . .
P4 F9 C38 F5 51.1(4) . .
P4 C37 C38 F9 -109.3(11) . .
O5 C37 C38 F9 -145.5(13) . .
F6 C37 C38 F9 -107.0(14) . .
F5 C37 C38 F9 -178.7(12) . .
F9 C37 C38 F7 113.6(13) . .
P4 C37 C38 F7 4.3(7) . .
O5 C37 C38 F7 -32.0(11) . .
F6 C37 C38 F7 6.6(14) . .
F5 C37 C38 F7 -65.1(8) . .
F9 C37 C38 P4 109.3(11) . .
O5 C37 C38 P4 -36.2(6) . .
F6 C37 C38 P4 2.3(8) . .
F5 C37 C38 P4 -69.4(5) . .
F9 C37 C38 O4 93.6(12) . .
P4 C37 C38 O4 -15.7(6) . .
O5 C37 C38 O4 -52.0(10) . .
F6 C37 C38 O4 -13.4(13) . .
F5 C37 C38 O4 -85.1(8) . .
F9 C37 C38 F5 178.7(12) . .
P4 C37 C38 F5 69.4(5) . .
O5 C37 C38 F5 33.1(7) . .
F6 C37 C38 F5 71.7(10) . .
C35 F7 C38 F9 47.9(17) . .
P4 F7 C38 F9 33.3(10) . .
C35 F7 C38 C37 11.1(14) . .
P4 F7 C38 C37 -3.6(6) . .
C35 F7 C38 P4 14.7(9) . .
C35 F7 C38 O4 95(2) . .
P4 F7 C38 O4 80(2) . .
C35 F7 C38 F5 -39.4(11) . .
P4 F7 C38 F5 -54.1(4) . .
O5 P4 C38 F9 77.8(9) . .
C37 P4 C38 F9 34.2(6) . .
C36 P4 C38 F9 -178.1(13) . .
F8 P4 C38 F9 173.6(9) . .
F4 P4 C38 F9 -71.8(8) . .
F5 P4 C38 F9 108.8(8) . .
F7 P4 C38 F9 -150.1(9) . .
O4 P4 C38 F9 -129.3(9) . .
F6 P4 C38 F9 32.4(9) . .
C35 P4 C38 F9 -159.3(7) . .
O5 P4 C38 C37 43.6(7) . .
C36 P4 C38 C37 147.7(14) . .
F9 P4 C38 C37 -34.2(6) . .
F8 P4 C38 C37 139.4(8) . .
F4 P4 C38 C37 -106.0(5) . .
F5 P4 C38 C37 74.5(5) . .
F7 P4 C38 C37 175.7(7) . .
O4 P4 C38 C37 -163.5(7) . .
F6 P4 C38 C37 -1.8(6) . .
C35 P4 C38 C37 166.5(5) . .
O5 P4 C38 F7 -132.1(8) . .
C37 P4 C38 F7 -175.7(7) . .
C36 P4 C38 F7 -28.0(15) . .
F9 P4 C38 F7 150.1(9) . .
F8 P4 C38 F7 -36.4(10) . .
F4 P4 C38 F7 78.3(7) . .
F5 P4 C38 F7 -101.2(7) . .
O4 P4 C38 F7 20.7(5) . .
F6 P4 C38 F7 -177.5(6) . .
C35 P4 C38 F7 -9.3(6) . .
O5 P4 C38 O4 -152.8(7) . .
C37 P4 C38 O4 163.5(7) . .
C36 P4 C38 O4 -48.8(15) . .
F9 P4 C38 O4 129.3(9) . .
F8 P4 C38 O4 -57.1(9) . .
F4 P4 C38 O4 57.6(6) . .
F5 P4 C38 O4 -121.9(6) . .
F7 P4 C38 O4 -20.7(5) . .
F6 P4 C38 O4 161.7(5) . .
C35 P4 C38 O4 -30.0(5) . .
O5 P4 C38 F5 -30.9(7) . .
C37 P4 C38 F5 -74.5(5) . .
C36 P4 C38 F5 73.1(14) . .
F9 P4 C38 F5 -108.8(8) . .
F8 P4 C38 F5 64.8(9) . .
F4 P4 C38 F5 179.5(5) . .
F7 P4 C38 F5 101.2(7) . .
O4 P4 C38 F5 121.9(6) . .
F6 P4 C38 F5 -76.4(6) . .
C35 P4 C38 F5 91.9(5) . .
C35 O4 C38 F9 87.6(11) . .
P4 O4 C38 F9 49.0(8) . .
C35 O4 C38 C37 52.2(10) . .
P4 O4 C38 C37 13.5(6) . .
C35 O4 C38 F7 -52.2(18) . .
P4 O4 C38 F7 -91(2) . .
C35 O4 C38 P4 38.6(6) . .
C35 O4 C38 F5 -6.1(9) . .
P4 O4 C38 F5 -44.7(5) . .
O5 F5 C38 F9 -33.5(10) . .
P4 F5 C38 F9 -60.4(7) . .
C37 F5 C38 F9 0.7(7) . .
O5 F5 C38 C37 -34.2(7) . .
P4 F5 C38 C37 -61.1(5) . .
O5 F5 C38 F7 90.0(9) . .
P4 F5 C38 F7 63.0(6) . .
C37 F5 C38 F7 124.2(8) . .
O5 F5 C38 P4 26.9(6) . .
C37 F5 C38 P4 61.1(5) . .
O5 F5 C38 O4 76.6(9) . .
P4 F5 C38 O4 49.6(5) . .
C37 F5 C38 O4 110.8(7) . .
C1 Ru1 N1 C8 -36.0(3) . .
N2 Ru1 N1 C8 -129.9(3) . .
N3 Ru1 N1 C8 147.6(3) . .
Ru2 Ru1 N1 C8 43.9(4) . .
C1 Ru1 N1 C7 -153.3(3) . .
N2 Ru1 N1 C7 112.7(3) . .
N3 Ru1 N1 C7 30.2(2) . .
Ru2 Ru1 N1 C7 -73.4(3) . .
C1 Ru1 N1 C2 86.9(3) . .
N2 Ru1 N1 C2 -7.0(3) . .
N3 Ru1 N1 C2 -89.6(3) . .
Ru2 Ru1 N1 C2 166.8(2) . .
C1 Ru1 N2 C9 54.7(3) . .
N1 Ru1 N2 C9 149.4(3) . .
N3 Ru1 N2 C9 -128.3(3) . .
Ru2 Ru1 N2 C9 -25.0(3) . .
C1 Ru1 N2 C3 -64.3(3) . .
N1 Ru1 N2 C3 30.5(3) . .
N3 Ru1 N2 C3 112.8(3) . .
Ru2 Ru1 N2 C3 -144.0(2) . .
C1 Ru1 N2 C4 176.1(3) . .
N1 Ru1 N2 C4 -89.1(3) . .
N3 Ru1 N2 C4 -6.8(3) . .
Ru2 Ru1 N2 C4 96.4(3) . .
C1 Ru1 N3 C10 -173.0(16) . .
N2 Ru1 N3 C10 150.3(3) . .
N1 Ru1 N3 C10 -127.5(3) . .
Ru2 Ru1 N3 C10 13.9(3) . .
C1 Ru1 N3 C5 67.5(17) . .
N2 Ru1 N3 C5 30.8(2) . .
N1 Ru1 N3 C5 113.0(2) . .
Ru2 Ru1 N3 C5 -105.6(2) . .
C1 Ru1 N3 C6 -50.8(17) . .
N2 Ru1 N3 C6 -87.5(3) . .
N1 Ru1 N3 C6 -5.3(3) . .
Ru2 Ru1 N3 C6 136.1(2) . .
N2 Ru1 C1 O1 53(4) . .
N1 Ru1 C1 O1 -28(4) . .
N3 Ru1 C1 O1 17(5) . .
Ru2 Ru1 C1 O1 -170(4) . .
C8 N1 C2 C3 107.2(4) . .
C7 N1 C2 C3 -134.1(4) . .
Ru1 N1 C2 C3 -18.4(4) . .
C9 N2 C3 C2 -170.9(3) . .
C4 N2 C3 C2 69.4(4) . .
Ru1 N2 C3 C2 -50.1(4) . .
N1 C2 C3 N2 46.4(5) . .
C9 N2 C4 C5 104.7(4) . .
C3 N2 C4 C5 -135.0(4) . .
Ru1 N2 C4 C5 -18.9(4) . .
C10 N3 C5 C4 -174.8(3) . .
C6 N3 C5 C4 66.6(4) . .
Ru1 N3 C5 C4 -51.0(4) . .
N2 C4 C5 N3 48.3(5) . .
C10 N3 C6 C7 105.9(4) . .
C5 N3 C6 C7 -134.7(4) . .
Ru1 N3 C6 C7 -21.0(4) . .
C8 N1 C7 C6 -173.1(3) . .
C2 N1 C7 C6 67.6(4) . .
Ru1 N1 C7 C6 -51.8(3) . .
N3 C6 C7 N1 49.8(5) . .
C17 P1 C11 C13 163.4(3) . .
C14 P1 C11 C13 59.2(3) . .
Ru2 P1 C11 C13 -66.5(3) . .
C17 P1 C11 C12 34.6(4) . .
C14 P1 C11 C12 -69.5(4) . .
Ru2 P1 C11 C12 164.8(3) . .
C17 P1 C14 C16 178.6(3) . .
C11 P1 C14 C16 -76.8(3) . .
Ru2 P1 C14 C16 58.8(3) . .
C17 P1 C14 C15 -49.8(4) . .
C11 P1 C14 C15 54.8(4) . .
Ru2 P1 C14 C15 -169.6(3) . .
C11 P1 C17 C19 -170.5(3) . .
C14 P1 C17 C19 -61.3(3) . .
Ru2 P1 C17 C19 53.2(3) . .
C11 P1 C17 C18 64.8(3) . .
C14 P1 C17 C18 174.0(3) . .
Ru2 P1 C17 C18 -71.6(3) . .
C23 P2 C20 C22 163.6(3) . .
C26 P2 C20 C22 58.1(3) . .
Ru2 P2 C20 C22 -70.3(3) . .
C23 P2 C20 C21 34.7(4) . .
C26 P2 C20 C21 -70.8(4) . .
Ru2 P2 C20 C21 160.9(3) . .
C20 P2 C23 C25 67.8(3) . .
C26 P2 C23 C25 177.8(3) . .
Ru2 P2 C23 C25 -65.6(3) . .
C20 P2 C23 C24 -168.5(3) . .
C26 P2 C23 C24 -58.4(3) . .
Ru2 P2 C23 C24 58.1(3) . .
C23 P2 C26 C27 173.8(3) . .
C20 P2 C26 C27 -81.7(3) . .
Ru2 P2 C26 C27 54.7(3) . .
C23 P2 C26 C28 -55.9(4) . .
C20 P2 C26 C28 48.7(4) . .
Ru2 P2 C26 C28 -174.9(3) . .
C32 O2 C29 C30 -69.0(12) . .
C31 O3 C30 C29 -65.1(11) . .
O2 C29 C30 O3 71.6(13) . .
C30 O3 C31 C32 62.5(11) . .
O3 C31 C32 O2 -63.6(11) . .
C29 O2 C32 C31 64.5(8) . .
C34 O6 C33 C34 60.6(16) 2_665 .
O6 C33 C34 O6 -56.7(17) . 2_665
